data_4513942
loop_
_publ_author_name
'Bartolom\'e, Camino'
'Ramiro, Zoraida'
'Pe\~nas-Defrutos, Marconi N.'
'Espinet, Pablo'

_publ_section_title
;
 Some Singular Features of Gold Catalysis: Protection of Gold(I) Catalysts
 by Substoichiometric Agents and Associated Phenomena
;
_journal_issue 10
_journal_name_full 'ACS Catalysis'
_journal_page_first 6537
_journal_paper_doi 10.1021/acscatal.6b01825
_journal_volume 6
_journal_year 2016
_chemical_formula_moiety 'C22 H32 Au N4, F6 Sb'
_chemical_formula_sum 'C22 H32 Au F6 N4 Sb'
_chemical_formula_weight 785.23
_space_group_crystal_system monoclinic
_space_group_IT_number 14
_space_group_name_Hall '-P 2ybc'
_space_group_name_H-M_alt 'P 1 21/c 1'
_symmetry_space_group_name_Hall '-P 2ybc'
_symmetry_space_group_name_H-M 'P 1 21/c 1'
_atom_sites_solution_hydrogens geom
_atom_sites_solution_primary direct
_cell_angle_alpha 90
_cell_angle_beta 103.893(4)
_cell_angle_gamma 90
_cell_formula_units_Z 2
_cell_length_a 8.4122(4)
_cell_length_b 11.7102(5)
_cell_length_c 14.7141(6)
_cell_measurement_reflns_used 2680
_cell_measurement_temperature 296
_cell_measurement_theta_max 28.1760
_cell_measurement_theta_min 3.0300
_cell_volume 1407.06(11)
_computing_cell_refinement
;
CrysAlisPro, Agilent Technologies,
Version 1.171.37.35 (release 13-08-2014 CrysAlis171 .NET)
(compiled Aug 13 2014,18:06:01)
;
_computing_data_collection
;
CrysAlisPro, Agilent Technologies,
Version 1.171.37.35 (release 13-08-2014 CrysAlis171 .NET)
(compiled Aug 13 2014,18:06:01)
;
_computing_data_reduction
;
CrysAlisPro, Agilent Technologies,
Version 1.171.37.35 (release 13-08-2014 CrysAlis171 .NET)
(compiled Aug 13 2014,18:06:01)
;
_computing_molecular_graphics 'Olex2 (Dolomanov et al., 2009)'
_computing_publication_material 'Olex2 (Dolomanov et al., 2009)'
_computing_structure_refinement 'ShelXL (Sheldrick, 2015)'
_computing_structure_solution 'SIR2004 (Burla et al., 2007)'
_diffrn_ambient_temperature 296
_diffrn_detector 'CCD plate'
_diffrn_detector_area_resol_mean 10.4757
_diffrn_detector_type Atlas
_diffrn_measured_fraction_theta_full 1.000
_diffrn_measured_fraction_theta_max 0.842
_diffrn_measurement_details
;
  1 omega    5.00   90.00   1.0000    5.9350
omega____ theta____ kappa____ phi______ frames
    -       11.9027   19.0000   90.0000 85

  2 omega   34.00   76.00   1.0000    5.9350
omega____ theta____ kappa____ phi______ frames
    -       -9.9495  179.0000   30.0000 42

  3 omega   55.00   89.00   1.0000    5.9350
omega____ theta____ kappa____ phi______ frames
    -       11.9027  179.0000  -60.0000 34

  4 omega  -28.00    1.00   1.0000    5.9350
omega____ theta____ kappa____ phi______ frames
    -       11.9027   19.0000   90.0000 29
;
_diffrn_measurement_device 'four-circle diffractometer'
_diffrn_measurement_device_type 'SuperNova, Dual, Cu at zero, Atlas'
_diffrn_measurement_method '\w scans'
_diffrn_orient_matrix_UB_11 -0.0212589000
_diffrn_orient_matrix_UB_12 -0.0161664000
_diffrn_orient_matrix_UB_13 -0.0477908000
_diffrn_orient_matrix_UB_21 0.0260673000
_diffrn_orient_matrix_UB_22 -0.0566743000
_diffrn_orient_matrix_UB_23 0.0127026000
_diffrn_orient_matrix_UB_31 -0.0800697000
_diffrn_orient_matrix_UB_32 -0.0141834000
_diffrn_orient_matrix_UB_33 0.0039768000
_diffrn_radiation_monochromator mirror
_diffrn_radiation_probe x-ray
_diffrn_radiation_type MoK\a
_diffrn_radiation_wavelength 0.71073
_diffrn_reflns_av_R_equivalents 0.0204
_diffrn_reflns_av_unetI/netI 0.0311
_diffrn_reflns_Laue_measured_fraction_full 1.000
_diffrn_reflns_Laue_measured_fraction_max 0.842
_diffrn_reflns_limit_h_max 10
_diffrn_reflns_limit_h_min -10
_diffrn_reflns_limit_k_max 14
_diffrn_reflns_limit_k_min -9
_diffrn_reflns_limit_l_max 20
_diffrn_reflns_limit_l_min -17
_diffrn_reflns_number 7258
_diffrn_reflns_point_group_measured_fraction_full 1.000
_diffrn_reflns_point_group_measured_fraction_max 0.842
_diffrn_reflns_theta_full 26.000
_diffrn_reflns_theta_max 29.640
_diffrn_reflns_theta_min 2.249
_diffrn_source 'SuperNova (Mo) X-ray Source'
_exptl_absorpt_coefficient_mu 6.223
_exptl_absorpt_correction_T_max 0.317
_exptl_absorpt_correction_T_min 0.151
_exptl_absorpt_correction_type gaussian
_exptl_absorpt_process_details
;
CrysAlisPro, Agilent Technologies,
Version 1.171.37.35 (release 13-08-2014 CrysAlis171 .NET)
(compiled Aug 13 2014,18:06:01)
Numerical absorption correction based on gaussian integration over
            a multifaceted crystal model
Empirical absorption correction using spherical harmonics,
 implemented in SCALE3 ABSPACK scaling algorithm.
;
_exptl_crystal_colour colourless
_exptl_crystal_colour_primary colourless
_exptl_crystal_density_diffrn 1.853
_exptl_crystal_description block
_exptl_crystal_F_000 752
_exptl_crystal_size_max 0.2322
_exptl_crystal_size_mid 0.2264
_exptl_crystal_size_min 0.1215
_refine_diff_density_max 0.996
_refine_diff_density_min -0.577
_refine_diff_density_rms 0.093
_refine_ls_extinction_coef 0.0031(2)
_refine_ls_extinction_expression Fc^*^=kFc[1+0.001xFc^2^\l^3^/sin(2\q)]^-1/4^
_refine_ls_extinction_method 'SHELXL-2014/7 (Sheldrick 2014'
_refine_ls_goodness_of_fit_ref 1.031
_refine_ls_hydrogen_treatment constr
_refine_ls_matrix_type full
_refine_ls_number_parameters 162
_refine_ls_number_reflns 3349
_refine_ls_number_restraints 0
_refine_ls_restrained_S_all 1.031
_refine_ls_R_factor_all 0.0534
_refine_ls_R_factor_gt 0.0319
_refine_ls_shift/su_max 0.000
_refine_ls_shift/su_mean 0.000
_refine_ls_structure_factor_coef Fsqd
_refine_ls_weighting_details 'w=1/[\s^2^(Fo^2^)+(0.0309P)^2^+1.2711P] where P=(Fo^2^+2Fc^2^)/3'
_refine_ls_weighting_scheme calc
_refine_ls_wR_factor_gt 0.0739
_refine_ls_wR_factor_ref 0.0877
_reflns_Friedel_coverage 0.000
_reflns_number_gt 2242
_reflns_number_total 3349
_reflns_threshold_expression 'I > 2\s(I)'
_cod_data_source_file cs6b01825_si_002.cif
_cod_data_source_block 4
_cod_depositor_comments 'Adding full bibliography for 4513942.cif.'
_cod_original_cell_volume 1407.05(11)
_cod_database_code 4513942
_chemical_oxdiff_formula 'C11 H16 Au Cl3 N2'
_shelx_space_group_comment
;
The symmetry employed for this shelxl refinement is uniquely defined
by the following loop, which should always be used as a source of
symmetry information in preference to the above space-group names.
They are only intended as comments.
;
_reflns_odcompleteness_completeness 99.93
_reflns_odcompleteness_iscentric 1
_reflns_odcompleteness_theta 26.32
_olex2_refinement_description
;
1. Fixed Uiso
 At 1.2 times of:
  All C(H) groups, All N(H) groups
 At 1.5 times of:
  All C(H,H,H) groups
2.a Aromatic/amide H refined with riding coordinates:
 N2(H2), C6(H6), C7(H7), C8(H8)
2.b Idealised Me refined as rotating group:
 C2(H2A,H2B,H2C), C3(H3A,H3B,H3C), C10(H10A,H10B,H10C), C11(H11A,H11B,H11C)
;
_shelx_shelxl_version_number 2014/7
_olex2_submission_special_instructions 'No special instructions were received'

loop_
_space_group_symop_operation_xyz
'x, y, z'
'-x, y+1/2, -z+1/2'
'-x, -y, -z'
'x, -y-1/2, z-1/2'

loop_
_atom_site_label
_atom_site_type_symbol
_atom_site_fract_x
_atom_site_fract_y
_atom_site_fract_z
_atom_site_U_iso_or_equiv
_atom_site_adp_type
_atom_site_occupancy
_atom_site_site_symmetry_order
_atom_site_calc_flag
_atom_site_refinement_flags_posn
_atom_site_refinement_flags_adp
_atom_site_refinement_flags_occupancy
Au1 Au 0.5000 0.5000 0.5000 0.04828(13) Uani 1 2 d S T P
N1 N 0.7729(5) 0.6167(3) 0.6344(3) 0.0575(11) Uani 1 1 d . . .
N2 N 0.7203(5) 0.6891(3) 0.4861(3) 0.0570(11) Uani 1 1 d . . .
H2 H 0.7992 0.7367 0.5051 0.068 Uiso 1 1 calc R . .
C1 C 0.6862(5) 0.6142(4) 0.5470(4) 0.0506(12) Uani 1 1 d . . .
C2 C 0.9063(6) 0.6980(5) 0.6674(4) 0.0734(16) Uani 1 1 d . . .
H2A H 0.8635 0.7743 0.6607 0.110 Uiso 1 1 calc GR . .
H2B H 0.9863 0.6896 0.6311 0.110 Uiso 1 1 calc GR . .
H2C H 0.9566 0.6833 0.7321 0.110 Uiso 1 1 calc GR . .
C3 C 0.7367(7) 0.5417(5) 0.7062(4) 0.0755(16) Uani 1 1 d . . .
H3A H 0.6428 0.4956 0.6793 0.113 Uiso 1 1 calc GR . .
H3B H 0.7144 0.5870 0.7561 0.113 Uiso 1 1 calc GR . .
H3C H 0.8292 0.4932 0.7305 0.113 Uiso 1 1 calc GR . .
C4 C 0.6313(6) 0.6933(4) 0.3912(4) 0.0554(12) Uani 1 1 d . . .
C5 C 0.6845(8) 0.6295(5) 0.3248(4) 0.0720(16) Uani 1 1 d . . .
C6 C 0.5941(11) 0.6352(7) 0.2335(5) 0.101(2) Uani 1 1 d . . .
H6 H 0.6271 0.5933 0.1876 0.121 Uiso 1 1 calc R . .
C7 C 0.4556(10) 0.7018(8) 0.2090(5) 0.100(2) Uani 1 1 d . . .
H7 H 0.3953 0.7042 0.1472 0.120 Uiso 1 1 calc R . .
C8 C 0.4082(8) 0.7631(6) 0.2745(5) 0.090(2) Uani 1 1 d . . .
H8 H 0.3148 0.8081 0.2569 0.108 Uiso 1 1 calc R . .
C9 C 0.4927(7) 0.7618(5) 0.3668(4) 0.0636(14) Uani 1 1 d . . .
C10 C 0.8366(10) 0.5592(7) 0.3524(6) 0.124(3) Uani 1 1 d . . .
H10A H 0.8164 0.4942 0.3878 0.186 Uiso 1 1 calc GR . .
H10B H 0.9230 0.6045 0.3900 0.186 Uiso 1 1 calc GR . .
H10C H 0.8681 0.5338 0.2972 0.186 Uiso 1 1 calc GR . .
C11 C 0.4369(8) 0.8329(6) 0.4393(5) 0.101(2) Uani 1 1 d . . .
H11A H 0.5281 0.8754 0.4753 0.151 Uiso 1 1 calc GR . .
H11B H 0.3946 0.7836 0.4800 0.151 Uiso 1 1 calc GR . .
H11C H 0.3528 0.8847 0.4084 0.151 Uiso 1 1 calc GR . .
Sb1 Sb 1.0000 1.0000 0.5000 0.05306(15) Uani 1 2 d S T P
F1 F 1.0774(7) 1.0165(4) 0.3936(4) 0.1323(19) Uani 1 1 d . . .
F2 F 1.2107(6) 1.0033(6) 0.5654(5) 0.201(4) Uani 1 1 d . . .
F3 F 1.0107(6) 0.8468(4) 0.4853(5) 0.203(4) Uani 1 1 d . . .

loop_
_atom_site_aniso_label
_atom_site_aniso_U_11
_atom_site_aniso_U_22
_atom_site_aniso_U_33
_atom_site_aniso_U_23
_atom_site_aniso_U_13
_atom_site_aniso_U_12
Au1 0.05066(18) 0.04971(19) 0.04351(17) 0.00540(13) 0.00944(12) -0.00776(11)
N1 0.056(2) 0.058(3) 0.055(3) 0.005(2) 0.006(2) -0.0092(19)
N2 0.059(2) 0.054(3) 0.056(3) 0.008(2) 0.009(2) -0.0133(19)
C1 0.051(3) 0.051(3) 0.052(3) 0.002(2) 0.015(2) -0.005(2)
C2 0.067(3) 0.077(4) 0.066(4) 0.000(3) -0.003(3) -0.015(3)
C3 0.083(4) 0.085(4) 0.053(4) 0.013(3) 0.004(3) -0.015(3)
C4 0.067(3) 0.052(3) 0.051(3) 0.006(3) 0.022(3) -0.012(2)
C5 0.100(4) 0.061(4) 0.065(4) -0.006(3) 0.039(4) -0.011(3)
C6 0.156(7) 0.092(6) 0.070(5) -0.023(4) 0.059(5) -0.037(5)
C7 0.121(6) 0.125(7) 0.052(4) 0.009(5) 0.017(4) -0.039(5)
C8 0.086(4) 0.111(6) 0.071(5) 0.025(4) 0.013(4) -0.006(4)
C9 0.074(4) 0.068(4) 0.048(3) 0.012(3) 0.013(3) -0.004(3)
C10 0.156(7) 0.093(6) 0.148(8) 0.004(5) 0.087(6) 0.036(5)
C11 0.101(5) 0.115(6) 0.090(5) 0.002(4) 0.032(4) 0.033(4)
Sb1 0.0536(3) 0.0536(3) 0.0501(3) 0.0032(2) 0.0088(2) -0.0122(2)
F1 0.159(4) 0.158(4) 0.106(4) 0.041(3) 0.082(3) 0.029(3)
F2 0.077(3) 0.383(12) 0.121(5) -0.070(5) -0.016(3) 0.026(3)
F3 0.250(7) 0.071(3) 0.362(11) -0.020(4) 0.216(8) -0.018(3)

loop_
_atom_type_symbol
_atom_type_description
_atom_type_scat_dispersion_real
_atom_type_scat_dispersion_imag
_atom_type_scat_source
C C 0.0033 0.0016 'International Tables Vol C Tables 4.2.6.8 and 6.1.1.4'
H H 0.0000 0.0000 'International Tables Vol C Tables 4.2.6.8 and 6.1.1.4'
Au Au -2.0133 8.8022 'International Tables Vol C Tables 4.2.6.8 and 6.1.1.4'
F F 0.0171 0.0103 'International Tables Vol C Tables 4.2.6.8 and 6.1.1.4'
N N 0.0061 0.0033 'International Tables Vol C Tables 4.2.6.8 and 6.1.1.4'
Sb Sb -0.5866 1.5461 'International Tables Vol C Tables 4.2.6.8 and 6.1.1.4'

loop_
_exptl_crystal_face_index_h
_exptl_crystal_face_index_k
_exptl_crystal_face_index_l
_exptl_crystal_face_perp_dist
_exptl_oxdiff_crystal_face_indexfrac_h
_exptl_oxdiff_crystal_face_indexfrac_k
_exptl_oxdiff_crystal_face_indexfrac_l
_exptl_oxdiff_crystal_face_x
_exptl_oxdiff_crystal_face_y
_exptl_oxdiff_crystal_face_z
0 2 20 0.0598 -0.0000 2.0000 20.0000 -0.9881 0.1407 0.0512
0 -2 -20 0.0617 0.0000 -2.0000 -20.0000 0.9881 -0.1407 -0.0512
-11 -4 6 0.1230 -11.0000 -4.0000 6.0000 0.0118 0.0162 0.9614
-8 -12 4 0.1042 -8.0000 -12.0000 4.0000 0.1729 0.5224 0.8267
9 11 -5 0.1168 9.0000 11.0000 -5.0000 -0.1302 -0.4523 -0.8965
-9 11 6 0.1076 -9.0000 11.0000 6.0000 -0.2732 -0.7818 0.5885
8 -12 -6 0.1048 8.0000 -12.0000 -6.0000 0.3107 0.8124 -0.4942
-1 16 2 0.1207 -1.0000 16.0000 2.0000 -0.3330 -0.9075 -0.1389
-1 14 -10 0.1084 -1.0000 14.0000 -10.0000 0.2728 -0.9465 -0.1583
-1 1 -20 0.0564 -1.0000 1.0000 -20.0000 0.9609 -0.3368 -0.0137
7 -10 7 0.1130 7.0000 -10.0000 7.0000 -0.3217 0.8381 -0.3908
11 -6 -3 0.1316 11.0000 -6.0000 -3.0000 0.0065 0.5887 -0.8076
5 6 -19 0.0972 5.0000 6.0000 -19.0000 0.7047 -0.4511 -0.5610
-9 -9 9 0.1078 -9.0000 -9.0000 9.0000 -0.0933 0.3898 0.8841
12 -1 -8 0.1032 12.0000 -1.0000 -8.0000 0.1434 0.2679 -0.9785

loop_
_geom_angle_atom_site_label_1
_geom_angle_atom_site_label_2
_geom_angle_atom_site_label_3
_geom_angle
_geom_angle_site_symmetry_1
_geom_angle_site_symmetry_3
C1 Au1 C1 180.0 . 3_666
C1 N1 C2 122.6(4) . .
C1 N1 C3 122.0(4) . .
C3 N1 C2 115.3(4) . .
C1 N2 H2 118.8 . .
C1 N2 C4 122.4(4) . .
C4 N2 H2 118.8 . .
N1 C1 Au1 122.8(3) . .
N1 C1 N2 118.9(4) . .
N2 C1 Au1 118.3(4) . .
N1 C2 H2A 109.5 . .
N1 C2 H2B 109.5 . .
N1 C2 H2C 109.5 . .
H2A C2 H2B 109.5 . .
H2A C2 H2C 109.5 . .
H2B C2 H2C 109.5 . .
N1 C3 H3A 109.5 . .
N1 C3 H3B 109.5 . .
N1 C3 H3C 109.5 . .
H3A C3 H3B 109.5 . .
H3A C3 H3C 109.5 . .
H3B C3 H3C 109.5 . .
C5 C4 N2 119.5(5) . .
C5 C4 C9 121.4(5) . .
C9 C4 N2 119.1(5) . .
C4 C5 C10 120.3(6) . .
C6 C5 C4 117.7(6) . .
C6 C5 C10 121.9(6) . .
C5 C6 H6 119.4 . .
C7 C6 C5 121.2(6) . .
C7 C6 H6 119.4 . .
C6 C7 H7 120.1 . .
C8 C7 C6 119.7(7) . .
C8 C7 H7 120.1 . .
C7 C8 H8 118.9 . .
C7 C8 C9 122.2(7) . .
C9 C8 H8 118.9 . .
C4 C9 C11 121.2(5) . .
C8 C9 C4 117.7(6) . .
C8 C9 C11 121.1(6) . .
C5 C10 H10A 109.5 . .
C5 C10 H10B 109.5 . .
C5 C10 H10C 109.5 . .
H10A C10 H10B 109.5 . .
H10A C10 H10C 109.5 . .
H10B C10 H10C 109.5 . .
C9 C11 H11A 109.5 . .
C9 C11 H11B 109.5 . .
C9 C11 H11C 109.5 . .
H11A C11 H11B 109.5 . .
H11A C11 H11C 109.5 . .
H11B C11 H11C 109.5 . .
F1 Sb1 F1 180.00(12) . 3_776
F2 Sb1 F1 87.0(3) 3_776 3_776
F2 Sb1 F1 93.0(3) 3_776 .
F2 Sb1 F1 87.0(3) . .
F2 Sb1 F1 93.0(3) . 3_776
F2 Sb1 F2 180.0(4) . 3_776
F2 Sb1 F3 89.2(3) 3_776 .
F2 Sb1 F3 90.8(3) 3_776 3_776
F2 Sb1 F3 89.2(3) . 3_776
F2 Sb1 F3 90.8(3) . .
F3 Sb1 F1 92.0(2) . 3_776
F3 Sb1 F1 92.0(2) 3_776 .
F3 Sb1 F1 88.0(2) 3_776 3_776
F3 Sb1 F1 88.0(2) . .
F3 Sb1 F3 180.0 . 3_776

loop_
_geom_bond_atom_site_label_1
_geom_bond_atom_site_label_2
_geom_bond_distance
_geom_bond_site_symmetry_2
Au1 C1 2.049(5) .
Au1 C1 2.049(5) 3_666
N1 C1 1.318(6) .
N1 C2 1.462(6) .
N1 C3 1.461(6) .
N2 H2 0.8600 .
N2 C1 1.333(6) .
N2 C4 1.418(6) .
C2 H2A 0.9600 .
C2 H2B 0.9600 .
C2 H2C 0.9600 .
C3 H3A 0.9600 .
C3 H3B 0.9600 .
C3 H3C 0.9600 .
C4 C5 1.387(7) .
C4 C9 1.389(7) .
C5 C6 1.377(9) .
C5 C10 1.494(9) .
C6 H6 0.9300 .
C6 C7 1.376(10) .
C7 H7 0.9300 .
C7 C8 1.336(10) .
C8 H8 0.9300 .
C8 C9 1.374(8) .
C9 C11 1.513(8) .
C10 H10A 0.9600 .
C10 H10B 0.9600 .
C10 H10C 0.9600 .
C11 H11A 0.9600 .
C11 H11B 0.9600 .
C11 H11C 0.9600 .
Sb1 F1 1.845(4) .
Sb1 F1 1.845(4) 3_776
Sb1 F2 1.803(5) .
Sb1 F2 1.803(5) 3_776
Sb1 F3 1.812(5) .
Sb1 F3 1.812(5) 3_776

loop_
_geom_torsion_atom_site_label_1
_geom_torsion_atom_site_label_2
_geom_torsion_atom_site_label_3
_geom_torsion_atom_site_label_4
_geom_torsion
N2 C4 C5 C6 179.5(5)
N2 C4 C5 C10 -1.5(8)
N2 C4 C9 C8 -179.4(5)
N2 C4 C9 C11 0.8(8)
C1 N2 C4 C5 -91.0(6)
C1 N2 C4 C9 89.3(6)
C2 N1 C1 Au1 179.7(4)
C2 N1 C1 N2 -0.5(7)
C3 N1 C1 Au1 -3.4(7)
C3 N1 C1 N2 176.4(5)
C4 N2 C1 Au1 0.9(6)
C4 N2 C1 N1 -179.0(4)
C4 C5 C6 C7 0.0(9)
C5 C4 C9 C8 1.0(8)
C5 C4 C9 C11 -178.8(5)
C5 C6 C7 C8 0.6(11)
C6 C7 C8 C9 -0.4(11)
C7 C8 C9 C4 -0.4(9)
C7 C8 C9 C11 179.4(6)
C9 C4 C5 C6 -0.8(8)
C9 C4 C5 C10 178.2(6)
C10 C5 C6 C7 -178.9(7)
